data_1510600
loop_
_publ_author_name
'Beck, J.'
'Wagner, S.'

_publ_section_title
;
 Lewis-Saeure-Base-Reaktionen von Goldtrihalogeniden mit
 Bismuttrihalogeniden - Synthese und Kristallstrukturen von AuBiX6 (X =
 Cl, Br)
;
_journal_name_full 'Zeitschrift fuer Anorganische und Allgemeine Chemie'
_journal_page_first 1810
_journal_page_last 1814
_journal_paper_doi 10.1002/zaac.19976231125
_journal_volume 623
_journal_year 1997
_chemical_formula_sum 'Au Bi Cl6'
_chemical_name_systematic '(Bi Cl2) (Au Cl4)'
_space_group_IT_number 2
_symmetry_space_group_name_Hall '-P 1'
_symmetry_space_group_name_H-M 'P -1'
_cell_angle_alpha 104.98
_cell_angle_beta 94.73
_cell_angle_gamma 110.06
_cell_formula_units_Z 4
_cell_length_a 6.983
_cell_length_b 10.093
_cell_length_c 13.81
_cell_volume 867.356
_citation_journal_id_ASTM ZAACAB
_cod_data_source_file gold_82.cif
_cod_data_source_block Au1Bi1Cl6
_cod_original_formula_sum 'Au1 Bi1 Cl6'
_cod_database_code 1510600

loop_
_symmetry_equiv_pos_as_xyz
x,y,z
-x,-y,-z

loop_
_atom_site_label
_atom_site_type_symbol
_atom_site_fract_x
_atom_site_fract_y
_atom_site_fract_z
_atom_site_occupancy
_atom_site_U_iso_or_equiv
Cl9 Cl-1 0.5956 0.183 0.7387 1 0.0
Au3 Au+3 0 0 0 1 0.0
Cl12 Cl-1 0.7348 0.4327 0.9787 1 0.0
Bi2 Bi+3 0.96336 0.31386 0.8706 1 0.0
Cl1 Cl-1 0.6342 0.7273 0.7518 1 0.0
Au1 Au+3 0.29681 0.6304 0.76699 1 0.0
Cl5 Cl-1 0.7238 0.3804 0.5036 1 0.0
Cl10 Cl-1 0.9841 0.0514 0.7236 1 0.0
Cl3 Cl-1 -0.0423 0.5343 0.7831 1 0.0
Cl8 Cl-1 -0.2499 -0.1971 0.0251 1 0.0
Cl4 Cl-1 0.3348 0.4178 0.7775 1 0.0
Cl7 Cl-1 -0.2435 0.0931 -0.0351 1 0.0
Au2 Au+3 0.5 0.5 0.5 1 0.0
Cl11 Cl-1 0.7567 0.0478 0.4868 1 0.0
Cl6 Cl-1 0.7711 0.7122 0.5114 1 0.0
Cl2 Cl-1 0.2549 0.8391 0.7535 1 0.0
Bi1 Bi+3 0.60863 0.92839 0.62006 1 0.0
